data_7214170
loop_
_publ_author_name
'Wan, Chong-Qing'
'Zhang, Ya'
'Sun, Xin-Zhan'
'Yan, Hao-Jie'

_publ_section_title
;
 A series of 2-D and 3-D silver(i) coordination polymers constructed from
 a new angular-shaped di-2-pyrazinylsulfide: role of anions in molecular
 construction
;
_journal_issue 14
_journal_name_full CrystEngComm
_journal_page_first 2959
_journal_paper_doi 10.1039/c3ce42404a
_journal_volume 16
_journal_year 2014
_chemical_formula_sum 'C8 H6 N4 S'
_chemical_formula_weight 190.23
_chemical_name_systematic
; 
 ? 
;
_space_group_IT_number 14
_symmetry_cell_setting monoclinic
_symmetry_space_group_name_Hall '-P 2yn'
_symmetry_space_group_name_H-M 'P 1 21/n 1'
_atom_sites_solution_hydrogens geom
_atom_sites_solution_primary direct
_atom_sites_solution_secondary difmap
_audit_creation_method SHELXL-97
_cell_angle_alpha 90.00
_cell_angle_beta 98.4360(10)
_cell_angle_gamma 90.00
_cell_formula_units_Z 4
_cell_length_a 3.90610(10)
_cell_length_b 20.4757(3)
_cell_length_c 10.6097(2)
_cell_measurement_temperature 296(2)
_cell_volume 839.38(3)
_computing_cell_refinement '<i>APEX2</i> and <i>SAINT</i> (Bruker 2007)'
_computing_data_collection '<i>APEX2</i> (Bruker 2007)'
_computing_data_reduction <i>SAINT</i>
_computing_molecular_graphics '<i>SHELXTL</i> (Sheldrick, 2008)'
_computing_publication_material
;
<i>SHELXTL</i> and <i>PLATON</i> (Spek, 2009)
;
_computing_structure_refinement 'SHELXL-97 (Sheldrick, 2008)'
_computing_structure_solution 'SHELXS-97 (Sheldrick, 2008)'
_diffrn_ambient_temperature 296(2)
_diffrn_measured_fraction_theta_full 0.992
_diffrn_measured_fraction_theta_max 0.992
_diffrn_measurement_device_type 'Bruker APEXII CCD area detector'
_diffrn_measurement_method \w-scans
_diffrn_radiation_monochromator graphite
_diffrn_radiation_source 'fine-focus sealed tube'
_diffrn_radiation_type MoK\a
_diffrn_radiation_wavelength 0.71073
_diffrn_reflns_av_R_equivalents 0.0387
_diffrn_reflns_av_sigmaI/netI 0.0241
_diffrn_reflns_limit_h_max 5
_diffrn_reflns_limit_h_min -5
_diffrn_reflns_limit_k_max 27
_diffrn_reflns_limit_k_min -27
_diffrn_reflns_limit_l_max 14
_diffrn_reflns_limit_l_min -13
_diffrn_reflns_number 13505
_diffrn_reflns_theta_full 28.05
_diffrn_reflns_theta_max 28.05
_diffrn_reflns_theta_min 1.99
_exptl_absorpt_coefficient_mu 0.337
_exptl_absorpt_correction_T_max 0.7456
_exptl_absorpt_correction_T_min 0.6645
_exptl_absorpt_correction_type multi-scan
_exptl_absorpt_process_details '<i>SADABS</i> (Bruker, 2007)'
_exptl_crystal_colour colorless
_exptl_crystal_density_diffrn 1.505
_exptl_crystal_density_method 'not measured'
_exptl_crystal_description Block
_exptl_crystal_F_000 392
_exptl_crystal_size_max 0.4
_exptl_crystal_size_mid 0.3
_exptl_crystal_size_min 0.2
_refine_diff_density_max 0.165
_refine_diff_density_min -0.296
_refine_diff_density_rms 0.048
_refine_ls_extinction_method none
_refine_ls_goodness_of_fit_ref 1.091
_refine_ls_hydrogen_treatment mixed
_refine_ls_matrix_type full
_refine_ls_number_parameters 118
_refine_ls_number_reflns 2017
_refine_ls_number_restraints 0
_refine_ls_restrained_S_all 1.091
_refine_ls_R_factor_all 0.0589
_refine_ls_R_factor_gt 0.0405
_refine_ls_shift/su_max 0.000
_refine_ls_shift/su_mean 0.000
_refine_ls_structure_factor_coef Fsqd
_refine_ls_weighting_details 'calc w=1/[\s^2^(Fo^2^)+(0.0603P)^2^+0.0751P] where P=(Fo^2^+2Fc^2^)/3'
_refine_ls_weighting_scheme calc
_refine_ls_wR_factor_gt 0.1071
_refine_ls_wR_factor_ref 0.1178
_reflns_number_gt 1469
_reflns_number_total 2017
_reflns_threshold_expression >2sigma(I)
_cod_data_source_file c3ce42404a.txt
_cod_data_source_block L
_cod_depositor_comments
;
The following automatic conversions were performed:

'_symmetry_cell_setting' value 'Monoclinic' changed to 'monoclinic'
according to
/usr/data/users/saulius/crontab/automatic-downloads/current/RSC/lib/dictionaries/cif_core.dic
dictionary named 'cif_core.dic' version 2.4.2 from 2011-04-26.

Automatic conversion script
Id: cif_fix_values 2281 2013-09-26 08:29:07Z andrius 
;
_cod_original_sg_symbol_H-M P2(1)/n
_cod_database_code 7214170

loop_
_symmetry_equiv_pos_as_xyz
'x, y, z'
'-x+1/2, y+1/2, -z+1/2'
'-x, -y, -z'
'x-1/2, -y-1/2, z-1/2'

loop_
_atom_site_label
_atom_site_type_symbol
_atom_site_fract_x
_atom_site_fract_y
_atom_site_fract_z
_atom_site_U_iso_or_equiv
_atom_site_adp_type
_atom_site_occupancy
_atom_site_symmetry_multiplicity
_atom_site_calc_flag
_atom_site_refinement_flags
S1 S 0.12788(15) 0.20583(2) 0.40967(4) 0.0593(2) Uani 1 1 d .
C2 C 0.2076(5) 0.17153(9) 0.65777(17) 0.0517(4) Uani 1 1 d .
H2A H 0.0965 0.2111 0.6667 0.062 Uiso 1 1 calc R
C4 C 0.5125(5) 0.05948(9) 0.62212(17) 0.0522(4) Uani 1 1 d .
H4A H 0.6201 0.0195 0.6135 0.063 Uiso 1 1 calc R
N3 N 0.2105(4) 0.18638(7) 0.17284(15) 0.0520(4) Uani 1 1 d .
N4 N -0.0417(4) 0.05877(8) 0.15778(15) 0.0573(4) Uani 1 1 d .
C1 C 0.2610(4) 0.15162(8) 0.53676(15) 0.0423(4) Uani 1 1 d .
N1 N 0.4148(4) 0.09515(7) 0.51820(14) 0.0495(4) Uani 1 1 d .
C3 C 0.4609(5) 0.07915(10) 0.74088(18) 0.0583(5) Uani 1 1 d .
H3A H 0.5332 0.0522 0.8102 0.070 Uiso 1 1 calc R
N2 N 0.3096(5) 0.13608(8) 0.76033(15) 0.0615(4) Uani 1 1 d .
C5 C 0.1059(4) 0.15675(8) 0.27222(15) 0.0428(4) Uani 1 1 d .
C6 C -0.0297(5) 0.09371(9) 0.26276(17) 0.0484(4) Uani 1 1 d .
H6A H -0.1143 0.0757 0.3326 0.058 Uiso 1 1 calc R
C7 C 0.0712(5) 0.08822(10) 0.05933(18) 0.0572(5) Uani 1 1 d .
H7A H 0.0725 0.0650 -0.0160 0.069 Uiso 1 1 calc R
C8 C 0.1848(6) 0.15141(10) 0.06598(17) 0.0584(5) Uani 1 1 d .
H8A H 0.2464 0.1707 -0.0068 0.070 Uiso 1 1 calc R

loop_
_atom_site_aniso_label
_atom_site_aniso_U_11
_atom_site_aniso_U_22
_atom_site_aniso_U_33
_atom_site_aniso_U_23
_atom_site_aniso_U_13
_atom_site_aniso_U_12
S1 0.0916(4) 0.0387(3) 0.0486(3) 0.00160(19) 0.0139(3) 0.0131(2)
C2 0.0643(11) 0.0462(10) 0.0465(10) -0.0094(8) 0.0147(8) -0.0001(8)
C4 0.0643(11) 0.0450(10) 0.0458(10) 0.0004(8) 0.0029(8) 0.0061(8)
N3 0.0685(10) 0.0420(8) 0.0473(8) 0.0087(7) 0.0141(7) -0.0010(7)
N4 0.0688(10) 0.0506(9) 0.0499(9) 0.0015(7) -0.0003(8) -0.0095(8)
C1 0.0501(9) 0.0369(8) 0.0408(9) -0.0041(7) 0.0098(7) -0.0021(7)
N1 0.0633(9) 0.0425(8) 0.0434(8) -0.0038(6) 0.0102(7) 0.0097(7)
C3 0.0740(13) 0.0563(12) 0.0419(10) 0.0035(8) -0.0002(9) -0.0024(10)
N2 0.0803(11) 0.0629(10) 0.0424(9) -0.0061(8) 0.0126(8) -0.0005(9)
C5 0.0486(9) 0.0386(8) 0.0416(9) 0.0072(7) 0.0083(7) 0.0060(7)
C6 0.0532(10) 0.0487(10) 0.0435(9) 0.0074(8) 0.0077(8) -0.0054(8)
C7 0.0735(13) 0.0557(11) 0.0414(10) -0.0006(8) 0.0049(9) -0.0016(9)
C8 0.0775(13) 0.0569(11) 0.0426(10) 0.0077(9) 0.0144(9) -0.0012(10)

loop_
_atom_type_symbol
_atom_type_description
_atom_type_scat_dispersion_real
_atom_type_scat_dispersion_imag
_atom_type_scat_source
C C 0.0033 0.0016 'International Tables Vol C Tables 4.2.6.8 and 6.1.1.4'
H H 0.0000 0.0000 'International Tables Vol C Tables 4.2.6.8 and 6.1.1.4'
N N 0.0061 0.0033 'International Tables Vol C Tables 4.2.6.8 and 6.1.1.4'
S S 0.1246 0.1234 'International Tables Vol C Tables 4.2.6.8 and 6.1.1.4'

loop_
_geom_angle_atom_site_label_1
_geom_angle_atom_site_label_2
_geom_angle_atom_site_label_3
_geom_angle
C5 S1 C1 104.28(8)
N2 C2 C1 122.11(17)
N2 C2 H2A 118.9
C1 C2 H2A 118.9
N1 C4 C3 122.64(17)
N1 C4 H4A 118.7
C3 C4 H4A 118.7
C5 N3 C8 115.82(15)
C6 N4 C7 116.15(16)
N1 C1 C2 121.53(16)
N1 C1 S1 121.47(12)
C2 C1 S1 116.97(13)
C4 N1 C1 115.78(14)
N2 C3 C4 121.88(18)
N2 C3 H3A 119.1
C4 C3 H3A 119.1
C2 N2 C3 116.05(16)
N3 C5 C6 121.51(15)
N3 C5 S1 114.33(13)
C6 C5 S1 124.03(12)
N4 C6 C5 121.96(15)
N4 C6 H6A 119.0
C5 C6 H6A 119.0
N4 C7 C8 121.94(17)
N4 C7 H7A 119.0
C8 C7 H7A 119.0
N3 C8 C7 122.43(17)
N3 C8 H8A 118.8
C7 C8 H8A 118.8

loop_
_geom_bond_atom_site_label_1
_geom_bond_atom_site_label_2
_geom_bond_distance
S1 C5 1.7626(17)
S1 C1 1.7648(17)
C2 N2 1.320(2)
C2 C1 1.392(2)
C2 H2A 0.9300
C4 N1 1.331(2)
C4 C3 1.366(3)
C4 H4A 0.9300
N3 C5 1.332(2)
N3 C8 1.332(2)
N4 C6 1.319(2)
N4 C7 1.336(2)
C1 N1 1.331(2)
C3 N2 1.337(3)
C3 H3A 0.9300
C5 C6 1.393(2)
C6 H6A 0.9300
C7 C8 1.366(3)
C7 H7A 0.9300
C8 H8A 0.9300

loop_
_geom_torsion_atom_site_label_1
_geom_torsion_atom_site_label_2
_geom_torsion_atom_site_label_3
_geom_torsion_atom_site_label_4
_geom_torsion
N2 C2 C1 N1 0.8(3)
N2 C2 C1 S1 -177.24(15)
C5 S1 C1 N1 19.69(17)
C5 S1 C1 C2 -162.27(14)
C3 C4 N1 C1 -0.3(3)
C2 C1 N1 C4 0.1(3)
S1 C1 N1 C4 178.02(13)
N1 C4 C3 N2 -0.3(3)
C1 C2 N2 C3 -1.4(3)
C4 C3 N2 C2 1.2(3)
C8 N3 C5 C6 -1.6(3)
C8 N3 C5 S1 -177.56(14)
C1 S1 C5 N3 -142.40(14)
C1 S1 C5 C6 41.73(17)
C7 N4 C6 C5 -2.5(3)
N3 C5 C6 N4 4.3(3)
S1 C5 C6 N4 179.84(14)
C6 N4 C7 C8 -1.5(3)
C5 N3 C8 C7 -2.5(3)
N4 C7 C8 N3 4.2(3)
